data_2003830
loop_
_publ_author_name
'Yamashita, A.'
'Kawahara, A.'
'Sasaki, N.'

_publ_section_title
;
 Synthetic Copper Monophosphate
;
_journal_issue 8
_journal_name_full 'Acta Crystallographica Section C'
_journal_page_first 1483
_journal_page_last 1485
_journal_paper_doi 10.1107/S0108270193008145
_journal_volume 51
_journal_year 1995
_chemical_compound_source 'hydrothermal synthesis'
_chemical_formula_moiety 'Cu9 O2 (P1 O4 )4 (O1 H1 )2'
_chemical_formula_sum 'Cu9 H2 O20 P4'
_chemical_formula_weight 1017.85
_space_group_IT_number 2
_symmetry_cell_setting triclinic
_symmetry_space_group_name_Hall '-P 1'
_symmetry_space_group_name_H-M 'P -1'
_atom_type_scat_source IntTabIV
_cell_angle_alpha 102.54(2)
_cell_angle_beta 94.37(2)
_cell_angle_gamma 113.57(2)
_cell_formula_units_Z 1
_cell_length_a 8.166(2)
_cell_length_b 8.845(2)
_cell_length_c 5.934(1)
_cell_measurement_reflns_used 25
_cell_measurement_temperature 297
_cell_measurement_theta_max 55
_cell_measurement_theta_min 25
_cell_volume 377.05(16)
_diffrn_measurement_device 'Rigaku AFC-5R'
_diffrn_radiation_type MoK\a
_diffrn_radiation_wavelength 0.71069
_diffrn_reflns_limit_h_max 10
_diffrn_reflns_limit_h_min 0
_diffrn_reflns_limit_k_max 10
_diffrn_reflns_limit_k_min -11
_diffrn_reflns_limit_l_max 7
_diffrn_reflns_limit_l_min -7
_diffrn_reflns_number 1657
_diffrn_reflns_theta_max 27.5
_diffrn_standards_decay_% 0
_diffrn_standards_interval_count 300
_diffrn_standards_number 3
_exptl_absorpt_coefficient_mu 13.44
_exptl_absorpt_correction_T_max 0.148
_exptl_absorpt_correction_T_min 0.125
_exptl_absorpt_correction_type sphere
_exptl_crystal_colour 'emerald green'
_exptl_crystal_density_diffrn 4.48
_exptl_crystal_description granular
_exptl_crystal_size_max 0.19
_exptl_crystal_size_mid 0.18
_exptl_crystal_size_min 0.18
_refine_diff_density_max 1.04
_refine_diff_density_min -1.79
_refine_ls_goodness_of_fit_obs 1.77
_refine_ls_hydrogen_treatment refxyz
_refine_ls_number_parameters 154
_refine_ls_number_reflns 1631
_refine_ls_R_factor_obs 0.042
_refine_ls_shift/esd_max 0.11
_refine_ls_structure_factor_coef F
_refine_ls_weighting_scheme unit
_refine_ls_wR_factor_obs 0.057
_reflns_number_observed 1652
_reflns_number_total 1657
_reflns_observed_criterion F>3\s(F)
_cod_data_source_file oh1045.cif
_cod_data_source_block oh1045a
_cod_depositor_comments
;
The following automatic conversions were performed:

'_exptl_absorpt_correction_type' tag value 'spherical' was replaced
with 'sphere' value.

Automatic conversion script
Id: cif_fix_values 1646 2011-03-28 12:23:43Z adriana 
;
_cod_original_cell_volume 377.0(2)
_cod_original_formula_sum 'H2 Cu9 O20 P4'
_cod_database_code 2003830

loop_
_symmetry_equiv_pos_as_xyz
x,y,z
-x,-y,-z

loop_
_atom_site_label
_atom_site_fract_x
_atom_site_fract_y
_atom_site_fract_z
_atom_site_B_iso_or_equiv
Cu(1) .0 .0 .0 1.03(4)
Cu(2) .3984(2) .0544(2) .1797(2) 1.11(3)
Cu(3) .3242(2) .3580(2) .0283(2) 1.18(3)
Cu(4) .1780(2) .2874(1) .4349(2) 1.01(3)
Cu(5) .2167(2) .6792(1) .3184(2) 1.06(3)
P(1) .7529(3) .4065(3) .1992(4) 1.02(6)
P(2) .7280(3) .9706(3) .3377(4) .97(6)
O(1) .1691(10) .4338(8) .2202(11) 1.27(19)
O(2) .2416(9) .1666(8) .1643(11) 1.10(18)
O(3) .5672(9) .9451(8) .1543(11) 1.19(19)
O(4) .6726(10) .2956(8) .3674(11) 1.25(19)
O(5) .9112(9) .0789(9) .2745(11) 1.38(20)
O(6) .7128(10) .7918(8) .3341(11) 1.34(19)
O(7) .9059(9) .5813(8) .3317(11) 1.15(18)
O(8) .2827(9) .9343(8) .4146(11) 1.21(19)
O(9) .5974(9) .4391(8) .0864(12) 1.42(19)
O(10) .8231(10) .3130(9) .0090(11) 1.31(20)
H .053(22) .404(19) .145(26) 1.0

loop_
_geom_angle_atom_site_label_1
_geom_angle_atom_site_label_2
_geom_angle_atom_site_label_3
_geom_angle_site_symmetry_1
_geom_angle_site_symmetry_3
_geom_angle
_geom_angle_publ_flag
O(2) Cu(1) O(5) . 1_455 86.9(3) yes
O(2) Cu(1) O(5) . 2_655 93.1(3) yes
O(2) Cu(1) O(5) 2 1_455 93.1(3) yes
O(2) Cu(1) O(5) 2 2_655 86.9(3) yes
O(2) Cu(2) O(3) . 2_665 90.7(3) yes
O(2) Cu(2) O(4) . . 99.2(3) yes
O(2) Cu(2) O(8) . 1_545 95.0(3) yes
O(3) Cu(2) O(3) 1_545 2_665 81.6(3) yes
O(3) Cu(2) O(4) 1_545 . 80.6(3) yes
O(3) Cu(2) O(8) 1_545 1_545 92.4(3) yes
O(3) Cu(2) O(4) 2_665 . 97.0(2) yes
O(4) Cu(2) O(8) . 1_545 110.0(2) yes
O(1) Cu(3) O(2) . . 84.0(3) yes
O(1) Cu(3) O(6) . 2_665 135.3(3) yes
O(1) Cu(3) O(9) . 2_665 91.7(3) yes
O(2) Cu(3) O(6) . 2_665 96.8(3) yes
O(2) Cu(3) O(9) . . 102.6(3) yes
O(6) Cu(3) O(9) 2_665 . 93.7(3) yes
O(6) Cu(3) O(9) 2_665 2_665 87.6(3) yes
O(9) Cu(3) O(9) . 2_665 78.8(3) yes
O(1) Cu(4) O(2) . . 82.4(3) yes
O(1) Cu(4) O(5) . 1_455 95.2(3) yes
O(1) Cu(4) O(7) . 2_666 89.3(3) yes
O(2) Cu(4) O(5) . 1_455 80.2(3) yes
O(2) Cu(4) O(6) . 2_666 95.0(3) yes
O(5) Cu(4) O(6) 1_455 2_666 106.3(3) yes
O(5) Cu(4) O(7) 1_455 2_666 96.5(3) yes
O(6) Cu(4) O(7) 2_666 2_666 94.3(3) yes
O(1) Cu(5) O(4) . 2_666 91.5(3) yes
O(1) Cu(5) O(7) . 1_455 86.3(3) yes
O(1) Cu(5) O(10) . 2_665 92.1(3) yes
O(4) Cu(5) O(7) 2_666 1_455 104.0(3) yes
O(4) Cu(5) O(8) 2_666 . 88.0(3) yes
O(7) Cu(5) O(8) 1_455 . 97.5(3) yes
O(7) Cu(5) O(10) 1_455 2_665 92.1(3) yes
O(8) Cu(5) O(10) . 2_665 87.3(3) yes
O(4) P(1) O(7) . . 111.7(4) yes
O(4) P(1) O(9) . . 106.6(4) yes
O(4) P(1) O(10) . . 110.8(4) yes
O(7) P(1) O(9) . . 107.5(4) yes
O(7) P(1) O(10) . . 109.8(4) yes
O(9) P(1) O(10) . . 110.4(4) yes
O(3) P(2) O(5) . 1_565 110.5(4) yes
O(3) P(2) O(6) . . 106.8(4) yes
O(3) P(2) O(8) . 2_676 110.2(5) yes
O(5) P(2) O(6) 1_565 . 110.4(5) yes
O(5) P(2) O(8) 1_565 2_676 108.3(3) yes
O(6) P(2) O(8) . 2_676 110.7(4) yes
O(1) H O(10) . 1_455 170.4(3) yes

loop_
_geom_bond_atom_site_label_1
_geom_bond_atom_site_label_2
_geom_bond_site_symmetry_2
_geom_bond_distance
_geom_bond_publ_flag
Cu(1) O(2) . 1.942(6) yes
Cu(1) O(2) 2 1.942(6) yes
Cu(1) O(5) 1_455 1.938(7) yes
Cu(1) O(5) 2_655 1.938(7) yes
Cu(2) O(2) . 1.916(9) yes
Cu(2) O(3) 1_545 1.973(9) yes
Cu(2) O(3) 2_665 2.024(7) yes
Cu(2) O(4) . 2.361(6) yes
Cu(2) O(8) 1_545 2.001(7) yes
Cu(3) O(1) . 1.979(8) yes
Cu(3) O(2) . 1.933(7) yes
Cu(3) O(6) 2_665 2.194(6) yes
Cu(3) O(9) . 2.026(7) yes
Cu(3) O(9) 2_665 1.942(8) yes
Cu(4) O(1) . 2.021(8) yes
Cu(4) O(2) . 1.953(7) yes
Cu(4) O(5) 1_455 2.182(6) yes
Cu(4) O(6) 2_666 1.974(8) yes
Cu(4) O(7) 2_666 1.954(8) yes
Cu(5) O(1) . 1.986(7) yes
Cu(5) O(4) 2_666 1.935(7) yes
Cu(5) O(7) 1_455 2.345(7) yes
Cu(5) O(8) . 2.032(7) yes
Cu(5) O(10) 2_665 1.966(7) yes
P(1) O(4) . 1.549(8) yes
P(1) O(7) . 1.532(5) yes
P(1) O(9) . 1.546(9) yes
P(1) O(10) . 1.536(8) yes
P(2) O(3) . 1.549(8) yes
P(2) O(5) 1_565 1.547(7) yes
P(2) O(6) . 1.531(8) yes
P(2) O(8) 2_676 1.555(7) yes
H O(1) . 0.93(16) yes
H O(10) 1_455 1.75(15) yes
O(1) O(10) 1_455 2.680(10) yes
